data_4020915
loop_
_publ_author_name
'Md. Akhtaruzzaman'
'Masaaki Tomura'
'Jun-ichi Nishida'
'Yoshiro Yamashita'

_publ_section_title
;
 Synthesis and Characterization of Novel Dipyridylbenzothiadiazole
 and Bisbenzothiadiazole Derivatives
;
_journal_name_full 'Journal of Organic Chemistry'
_journal_page_first 2953
_journal_page_last 2958
_journal_paper_doi 10.1021/jo035800h
_journal_volume 69
_journal_year 2004
_chemical_formula_moiety 'C16 H12 N4 S, C6 Cl2 O4, 3(H2 O)'
_chemical_formula_sum 'C22 H18 Cl2 N4 O7 S'
_chemical_formula_weight 553.36
_space_group_IT_number 14
_symmetry_cell_setting monoclinic
_symmetry_space_group_name_Hall '-P 2ybc'
_symmetry_space_group_name_H-M 'P 1 21/c 1'
_cell_angle_alpha 90.00
_cell_angle_beta 113.937(7)
_cell_angle_gamma 90.00
_cell_formula_units_Z 4
_cell_length_a 17.386(10)
_cell_length_b 6.908(3)
_cell_length_c 20.683(12)
_cell_measurement_temperature 296(2)
_cell_volume 2270(2)
_diffrn_ambient_temperature 296(2)
_exptl_crystal_density_diffrn 1.619
_cod_original_sg_symbol_H-M 'P 21/c'
_cod_database_code 4020915

loop_
_symmetry_equiv_pos_as_xyz
'x, y, z'
'-x, y+1/2, -z+1/2'
'-x, -y, -z'
'x, -y-1/2, z-1/2'

loop_
_atom_site_label
_atom_site_type_symbol
_atom_site_fract_x
_atom_site_fract_y
_atom_site_fract_z
_atom_site_U_iso_or_equiv
_atom_site_adp_type
_atom_site_occupancy
_atom_site_symmetry_multiplicity
_atom_site_calc_flag
_atom_site_refinement_flags
_atom_site_disorder_assembly
_atom_site_disorder_group
Cl1 Cl 0.33898(7) 0.62527(19) 0.12539(6) 0.0582(10) Uani 1 1 d . . .
Cl2 Cl 0.07841(7) 0.8168(2) 0.25871(6) 0.0745(11) Uani 1 1 d . . .
S1 S 0.43264(7) 0.09329(19) 0.22588(6) 0.0519(10) Uani 1 1 d . . .
O1 O 0.37282(17) 0.6828(4) 0.27731(14) 0.0519(12) Uani 1 1 d . . .
O2 O 0.26524(17) 0.7754(5) 0.33368(14) 0.0519(12) Uani 1 1 d . . .
O3 O 0.04531(17) 0.7670(5) 0.10636(14) 0.0557(13) Uani 1 1 d . . .
O4 O 0.15556(17) 0.7118(5) 0.04968(13) 0.0502(12) Uani 1 1 d . . .
O5 O 0.7549(3) 0.4757(8) 0.5096(3) 0.116(2) Uani 1 1 d D . .
H5A H 0.779(4) 0.403(8) 0.484(3) 0.139 Uiso 1 1 d D . .
H5B H 0.798(3) 0.552(9) 0.543(3) 0.139 Uiso 1 1 d D . .
O6 O 0.7912(3) 0.0312(6) 0.5663(2) 0.0874(15) Uani 1 1 d D . .
H6A H 0.787(4) 0.116(6) 0.600(2) 0.105 Uiso 1 1 d D . .
H6B H 0.795(4) 0.107(6) 0.530(2) 0.105 Uiso 1 1 d D . .
O7 O 0.1156(2) 0.1991(6) -0.1080(2) 0.0729(14) Uani 1 1 d D . .
H7A H 0.147(2) 0.089(4) -0.109(3) 0.088 Uiso 1 1 d D . .
H7B H 0.0594(11) 0.165(6) -0.121(3) 0.088 Uiso 1 1 d D . .
N1 N 0.4539(2) 0.1389(5) 0.30756(17) 0.0459(13) Uani 1 1 d . . .
N2 N 0.3328(2) 0.1367(5) 0.19030(16) 0.0443(13) Uani 1 1 d . . .
N3 N 0.5680(3) 0.2557(5) 0.5770(2) 0.0567(14) Uani 1 1 d . . .
H3 H 0.608(3) 0.263(7) 0.616(3) 0.068 Uiso 1 1 d . . .
N4 N 0.0108(2) 0.2542(6) 0.04387(18) 0.0518(13) Uani 1 1 d . . .
H4 H -0.035(3) 0.261(7) 0.005(2) 0.062 Uiso 1 1 d . . .
C1 C 0.3699(2) 0.2448(5) 0.37340(18) 0.0359(13) Uani 1 1 d . . .
C2 C 0.3808(2) 0.1937(5) 0.31069(19) 0.0353(13) Uani 1 1 d . . .
C3 C 0.3108(2) 0.1923(5) 0.24327(18) 0.0352(13) Uani 1 1 d . . .
C4 C 0.2277(2) 0.2445(5) 0.23660(18) 0.0355(13) Uani 1 1 d . . .
C5 C 0.2219(2) 0.2966(6) 0.29839(19) 0.0417(13) Uani 1 1 d . . .
H5 H 0.1696 0.3345 0.2964 0.050 Uiso 1 1 calc R . .
C6 C 0.2908(2) 0.2958(6) 0.36486(19) 0.0413(13) Uani 1 1 d . . .
H6 H 0.2818 0.3317 0.4046 0.050 Uiso 1 1 calc R . .
C7 C 0.4401(2) 0.2461(5) 0.44431(18) 0.0377(13) Uani 1 1 d . . .
C8 C 0.5228(2) 0.2890(6) 0.4549(2) 0.0444(13) Uani 1 1 d . . .
H8 H 0.5354 0.3155 0.4161 0.053 Uiso 1 1 calc R . .
C9 C 0.5852(3) 0.2923(6) 0.5212(2) 0.0530(15) Uani 1 1 d . . .
H9 H 0.6401 0.3205 0.5275 0.064 Uiso 1 1 calc R . .
C10 C 0.4903(3) 0.2136(6) 0.5703(2) 0.0523(15) Uani 1 1 d . . .
H10 H 0.4800 0.1880 0.6102 0.063 Uiso 1 1 calc R . .
C11 C 0.4257(3) 0.2083(6) 0.50464(19) 0.0433(13) Uani 1 1 d . . .
H11 H 0.3715 0.1791 0.5002 0.052 Uiso 1 1 calc R . .
C12 C 0.1528(2) 0.2455(6) 0.16857(19) 0.0378(13) Uani 1 1 d . . .
C13 C 0.1577(3) 0.2407(7) 0.1035(2) 0.0503(14) Uani 1 1 d . . .
H13 H 0.2100 0.2339 0.1013 0.060 Uiso 1 1 calc R . .
C14 C 0.0864(3) 0.2460(7) 0.0425(2) 0.0570(15) Uani 1 1 d . . .
H14 H 0.0908 0.2437 -0.0008 0.068 Uiso 1 1 calc R . .
C15 C 0.0028(3) 0.2586(8) 0.1051(2) 0.0624(16) Uani 1 1 d . . .
H15 H -0.0504 0.2650 0.1055 0.075 Uiso 1 1 calc R . .
C16 C 0.0723(3) 0.2538(8) 0.1672(2) 0.0572(15) Uani 1 1 d . . .
H16 H 0.0658 0.2560 0.2096 0.069 Uiso 1 1 calc R . .
C17 C 0.2672(2) 0.6795(6) 0.16134(19) 0.0417(13) Uani 1 1 d . . .
C18 C 0.2977(2) 0.7016(6) 0.23545(19) 0.0408(13) Uani 1 1 d . . .
C19 C 0.2350(2) 0.7537(6) 0.2677(2) 0.0421(13) Uani 1 1 d . . .
C20 C 0.1504(2) 0.7686(6) 0.2225(2) 0.0450(14) Uani 1 1 d . . .
C21 C 0.1205(2) 0.7514(6) 0.14846(19) 0.0415(13) Uani 1 1 d . . .
C22 C 0.1838(2) 0.7138(6) 0.11571(19) 0.0397(13) Uani 1 1 d . . .

loop_
_atom_site_aniso_label
_atom_site_aniso_U_11
_atom_site_aniso_U_22
_atom_site_aniso_U_33
_atom_site_aniso_U_23
_atom_site_aniso_U_13
_atom_site_aniso_U_12
Cl1 0.0383(11) 0.0823(13) 0.0520(11) 0.0029(6) 0.0164(6) 0.0040(5)
Cl2 0.0419(12) 0.1354(16) 0.0446(11) 0.0020(7) 0.0159(6) 0.0064(7)
S1 0.0378(11) 0.0733(12) 0.0446(11) -0.0008(5) 0.0166(6) 0.0056(5)
O1 0.0308(18) 0.069(2) 0.0428(18) 0.0010(14) 0.0010(13) -0.0025(14)
O2 0.0414(19) 0.070(2) 0.0318(17) -0.0013(14) 0.0019(13) 0.0025(14)
O3 0.0298(18) 0.089(3) 0.0369(18) 0.0032(15) 0.0022(13) 0.0016(15)
O4 0.0353(18) 0.074(2) 0.0319(17) 0.0017(14) 0.0043(13) -0.0001(14)
O5 0.120(4) 0.131(4) 0.131(4) -0.070(3) 0.087(4) -0.049(3)
O6 0.103(3) 0.087(3) 0.073(3) 0.013(2) 0.036(3) 0.011(2)
O7 0.048(2) 0.099(3) 0.075(3) 0.007(2) 0.0276(19) 0.0073(19)
N1 0.036(2) 0.056(2) 0.045(2) -0.0023(16) 0.0145(16) 0.0009(15)
N2 0.041(2) 0.054(2) 0.037(2) 0.0004(15) 0.0153(15) 0.0027(15)
N3 0.054(3) 0.045(2) 0.040(2) -0.0020(17) -0.0131(18) 0.0015(18)
N4 0.036(2) 0.065(3) 0.036(2) 0.0017(17) -0.0052(15) -0.0009(17)
C1 0.030(2) 0.040(2) 0.031(2) 0.0006(15) 0.0042(16) -0.0032(15)
C2 0.028(2) 0.039(2) 0.034(2) 0.0017(15) 0.0075(16) -0.0009(15)
C3 0.032(2) 0.038(2) 0.030(2) 0.0003(15) 0.0074(15) -0.0029(15)
C4 0.030(2) 0.038(2) 0.032(2) 0.0009(15) 0.0072(16) -0.0035(15)
C5 0.032(2) 0.052(3) 0.036(2) -0.0024(17) 0.0084(17) 0.0031(17)
C6 0.033(2) 0.056(3) 0.031(2) -0.0022(17) 0.0095(17) 0.0016(18)
C7 0.034(2) 0.038(2) 0.029(2) 0.0014(15) 0.0008(16) 0.0010(16)
C8 0.036(2) 0.046(3) 0.041(2) -0.0074(18) 0.0051(18) -0.0003(17)
C9 0.033(2) 0.049(3) 0.056(3) -0.007(2) -0.004(2) -0.0012(18)
C10 0.063(3) 0.048(3) 0.031(2) 0.0042(18) 0.003(2) 0.000(2)
C11 0.045(2) 0.041(2) 0.037(2) 0.0029(17) 0.0091(18) -0.0013(18)
C12 0.031(2) 0.042(2) 0.032(2) 0.0006(16) 0.0034(16) -0.0001(16)
C13 0.038(2) 0.072(3) 0.033(2) 0.000(2) 0.0061(18) 0.002(2)
C14 0.048(3) 0.082(4) 0.030(2) 0.004(2) 0.0054(19) -0.001(2)
C15 0.033(2) 0.101(4) 0.042(3) 0.000(2) 0.0032(19) 0.001(2)
C16 0.035(2) 0.093(4) 0.036(2) -0.002(2) 0.0065(18) 0.007(2)
C17 0.032(2) 0.050(2) 0.036(2) 0.0025(17) 0.0070(17) 0.0013(17)
C18 0.034(2) 0.043(2) 0.035(2) 0.0044(16) 0.0037(17) -0.0018(16)
C19 0.033(2) 0.048(2) 0.036(2) 0.0034(17) 0.0035(17) -0.0034(17)
C20 0.034(2) 0.060(3) 0.036(2) 0.0005(19) 0.0090(18) -0.0034(18)
C21 0.033(2) 0.049(2) 0.034(2) 0.0063(17) 0.0053(17) -0.0035(17)
C22 0.034(2) 0.043(2) 0.032(2) 0.0026(16) 0.0026(16) -0.0041(16)

loop_
_geom_bond_atom_site_label_1
_geom_bond_atom_site_label_2
_geom_bond_distance
_geom_bond_site_symmetry_2
_geom_bond_publ_flag
Cl1 C17 1.733(4) . ?
Cl2 C20 1.733(4) . ?
S1 N1 1.607(4) . ?
S1 N2 1.615(4) . ?
O1 C18 1.247(4) . ?
O2 C19 1.257(4) . ?
O3 C21 1.248(4) . ?
O4 C22 1.250(4) . ?
O5 H5A 0.944(13) . ?
O5 H5B 0.945(13) . ?
O6 H6A 0.942(13) . ?
O6 H6B 0.939(13) . ?
O7 H7A 0.939(13) . ?
O7 H7B 0.931(13) . ?
N1 C2 1.352(5) . ?
N2 C3 1.355(5) . ?
N3 C9 1.329(6) . ?
N3 C10 1.333(6) . ?
N3 H3 0.82(5) . ?
N4 C14 1.326(6) . ?
N4 C15 1.330(6) . ?
N4 H4 0.88(5) . ?
C1 C6 1.359(5) . ?
C1 C2 1.430(5) . ?
C1 C7 1.480(5) . ?
C2 C3 1.432(5) . ?
C3 C4 1.440(5) . ?
C4 C5 1.370(5) . ?
C4 C12 1.479(5) . ?
C5 C6 1.411(5) . ?
C5 H5 0.9300 . ?
C6 H6 0.9300 . ?
C7 C11 1.394(5) . ?
C7 C8 1.395(5) . ?
C8 C9 1.361(5) . ?
C8 H8 0.9300 . ?
C9 H9 0.9300 . ?
C10 C11 1.367(5) . ?
C10 H10 0.9300 . ?
C11 H11 0.9300 . ?
C12 C13 1.383(5) . ?
C12 C16 1.390(6) . ?
C13 C14 1.365(5) . ?
C13 H13 0.9300 . ?
C14 H14 0.9300 . ?
C15 C16 1.360(6) . ?
C15 H15 0.9300 . ?
C16 H16 0.9300 . ?
C17 C22 1.393(5) . ?
C17 C18 1.412(5) . ?
C18 C19 1.533(6) . ?
C19 C20 1.390(5) . ?
C20 C21 1.408(5) . ?
C21 C22 1.530(6) . ?

loop_
_cod_related_entry_id
_cod_related_entry_database
_cod_related_entry_code
1 ChemSpider 30658484
